data_4087787
loop_
_publ_author_name
'Allouch, Fatima'
'Dwadnia, Nejib'
'Vologdin, Nikolay V.'
'Svyaschenko, Yurii V.'
'Cattey, H\'el\`ene'
'Penouilh, Marie-Jos\'e'
'Roger, Julien'
'Naoufal, Daoud'
'Ben Salem, Ridha'
'Pirio, Nadine'
'Hierso, Jean-Cyrille'

_publ_section_title
;
 Converging and Diverging Synthetic Strategies to Tetradentate
 (N,N&#x2032;)-Diaminomethyl,(P,P&#x2032;)-Ferrocenyl Ligands: Influence
 of tert-Butyl Groups on Ferrocene Backbone Conformation
;
_journal_issue 20
_journal_name_full Organometallics
_journal_page_first 5015
_journal_paper_doi 10.1021/acs.organomet.5b00601
_journal_volume 34
_journal_year 2015
_chemical_formula_moiety 'C44 H50 Fe N2 P2'
_chemical_formula_sum 'C44 H50 Fe N2 P2'
_chemical_formula_weight 724.65
_space_group_crystal_system triclinic
_space_group_IT_number 2
_space_group_name_Hall '-P 1'
_space_group_name_H-M_alt 'P -1'
_symmetry_space_group_name_Hall '-P 1'
_atom_sites_solution_hydrogens geom
_cell_angle_alpha 67.987(2)
_cell_angle_beta 80.662(3)
_cell_angle_gamma 87.627(3)
_cell_formula_units_Z 2
_cell_length_a 11.5610(4)
_cell_length_b 12.3228(6)
_cell_length_c 14.7532(7)
_cell_measurement_temperature 115
_cell_volume 1922.32(15)
_computing_cell_refinement 'DENZO-SMN (Otwinowski & Minor, 1997)'
_computing_data_collection 'KappaCCD Server Software (Nonius,1998)'
_computing_data_reduction 'DENZO-SMN (Otwinowski & Minor, 1997)'
_computing_molecular_graphics 'Olex2 (Dolomanov et al., 2009)'
_computing_publication_material 'Olex2 (Dolomanov et al., 2009)'
_computing_structure_refinement 'SHELXL-97 (Sheldrick, 2008)'
_computing_structure_solution 'SIR92 (Altomare, 1993)'
_diffrn_ambient_temperature 115
_diffrn_detector 'CCD Plate'
_diffrn_detector_area_resol_mean '512 x 512'
_diffrn_detector_type APEX2
_diffrn_measured_fraction_theta_full 0.981
_diffrn_measured_fraction_theta_max 0.966
_diffrn_measurement_device '\k-geometry diffractometer'
_diffrn_measurement_device_type 'Nonius Kappa Apex II'
_diffrn_measurement_method '\f and \w scans'
_diffrn_radiation_collimation '0.6 mm'
_diffrn_radiation_monochromator graphite
_diffrn_radiation_probe x-ray
_diffrn_radiation_type MoK\a
_diffrn_radiation_wavelength 0.71073
_diffrn_reflns_av_R_equivalents 0.0533
_diffrn_reflns_av_unetI/netI 0.0703
_diffrn_reflns_Laue_measured_fraction_full 0.981
_diffrn_reflns_Laue_measured_fraction_max 0.966
_diffrn_reflns_limit_h_max 14
_diffrn_reflns_limit_h_min -15
_diffrn_reflns_limit_k_max 15
_diffrn_reflns_limit_k_min -16
_diffrn_reflns_limit_l_max 19
_diffrn_reflns_limit_l_min -19
_diffrn_reflns_number 15489
_diffrn_reflns_point_group_measured_fraction_full 0.981
_diffrn_reflns_point_group_measured_fraction_max 0.966
_diffrn_reflns_theta_full 25.242
_diffrn_reflns_theta_max 27.576
_diffrn_reflns_theta_min 2.712
_diffrn_source 'X-ray tube'
_diffrn_source_target Mo
_diffrn_source_type 'Siemens KFF Mo 2K-180'
_exptl_absorpt_coefficient_mu 0.508
_exptl_absorpt_correction_type none
_exptl_crystal_colour yellow
_exptl_crystal_colour_primary yellow
_exptl_crystal_density_diffrn 1.252
_exptl_crystal_description prism
_exptl_crystal_F_000 768
_exptl_crystal_size_max 0.15
_exptl_crystal_size_mid 0.1
_exptl_crystal_size_min 0.1
_refine_diff_density_max 1.355
_refine_diff_density_min -0.448
_refine_diff_density_rms 0.080
_refine_ls_extinction_method none
_refine_ls_goodness_of_fit_ref 1.124
_refine_ls_hydrogen_treatment constr
_refine_ls_matrix_type full
_refine_ls_number_parameters 463
_refine_ls_number_reflns 8590
_refine_ls_number_restraints 30
_refine_ls_restrained_S_all 1.123
_refine_ls_R_factor_all 0.1372
_refine_ls_R_factor_gt 0.0899
_refine_ls_shift/su_max 0.000
_refine_ls_shift/su_mean 0.000
_refine_ls_structure_factor_coef Fsqd
_refine_ls_weighting_details 'w=1/[\s^2^(Fo^2^)+(0.0356P)^2^+6.4574P] where P=(Fo^2^+2Fc^2^)/3'
_refine_ls_weighting_scheme calc
_refine_ls_wR_factor_gt 0.1760
_refine_ls_wR_factor_ref 0.2008
_reflns_Friedel_coverage 0.000
_reflns_number_gt 5863
_reflns_number_total 8590
_reflns_threshold_expression 'I > 2\s(I)'
_cod_data_source_file om5b00601_si_004.cif
_cod_data_source_block comp12'
_cod_database_code 4087787
_shelx_space_group_comment
;
The symmetry employed for this shelxl refinement is uniquely defined
by the following loop, which should always be used as a source of
symmetry information in preference to the above space-group names.
They are only intended as comments.
;
_olex2_refinement_description
;
1. Fixed Uiso
 At 1.2 times of:
  All C(H) groups, All C(H,H) groups
 At 1.5 times of:
  All C(H,H,H) groups
2. Same fragment restrains
{N1, C11, C12, C13, C14, C15} sigma for 1-2: 0.02, 1-3: 0.04
as
{N2, C28, C29, C30, C31, C32}
{N1, C11, C14, C15, C12, C13} sigma for 1-2: 0.02, 1-3: 0.04
as
{N2B, C28B, C29B, C30B, C31B, C32B}
3. Others
 Uiso(C28B)=FVAR(1)
 Uiso(N2B)=1.17*FVAR(2)
 Uiso(C29B)=Uiso(C31B)=1.57*FVAR(2)
 Uiso(C30B)=Uiso(C32B)=2.6*FVAR(2)
 Fixed Sof: N2(0.7) C28(0.7) H28A(0.7) H28B(0.7) C29(0.7) H29A(0.7) H29B(0.7)
 C30(0.7) H30A(0.7) H30B(0.7) H30C(0.7) C31(0.7) H31A(0.7) H31B(0.7) C32(0.7)
 H32A(0.7) H32B(0.7) H32C(0.7) N2B(0.3) C28B(0.3) H28C(0.3) H28D(0.3) C29B(0.3)
 H29C(0.3) H29D(0.3) C30B(0.3) H30D(0.3) H30E(0.3) H30F(0.3) C31B(0.3)
 H31C(0.3) H31D(0.3) C32B(0.3) H32D(0.3) H32E(0.3) H32F(0.3)
4.a Secondary CH2 refined with riding coordinates:
 C11(H11A,H11B), C14(H14A,H14B), C12(H12A,H12B), C28(H28A,H28B), C29(H29A,
 H29B), C31(H31A,H31B), C28B(H28C,H28D), C29B(H29C,H29D), C31B(H31C,H31D)
4.b Me refined with riding coordinates:
 C30(H30A,H30B,H30C), C32(H32A,H32B,H32C), C30B(H30D,H30E,H30F), C32B(H32D,
 H32E,H32F)
4.c Aromatic/amide H refined with riding coordinates:
 C3(H3), C4(H4), C5(H5), C8(H8), C9(H9), C10(H10), C17(H17), C18(H18),
 C19(H19), C20(H20), C21(H21), C23(H23), C24(H24), C25(H25), C26(H26), C27(H27),
  C34(H34), C35(H35), C36(H36), C37(H37), C38(H38), C40(H40), C41(H41),
 C42(H42), C43(H43), C44(H44)
4.d Idealised Me refined as rotating group:
 C15(H15A,H15B,H15C), C13(H13A,H13B,H13C)
;
_shelx_shelxl_version_number 2014/7
_olex2_diffrn_ambient_temperature_device 'Oxford Cryosystems'
_olex2_exptl_crystal_mounting_method 'The crystal was mounted on a glass fibre with grease'
_olex2_submission_special_instructions 'No special instructions were received'

loop_
_space_group_symop_operation_xyz
'x, y, z'
'-x, -y, -z'

loop_
_atom_site_label
_atom_site_type_symbol
_atom_site_fract_x
_atom_site_fract_y
_atom_site_fract_z
_atom_site_U_iso_or_equiv
_atom_site_adp_type
_atom_site_occupancy
_atom_site_site_symmetry_order
_atom_site_calc_flag
_atom_site_refinement_flags_posn
_atom_site_refinement_flags_occupancy
_atom_site_disorder_assembly
_atom_site_disorder_group
Fe Fe 0.26521(6) 0.24269(6) 0.16819(5) 0.0405(2) Uani 1 1 d . . . .
P1 P 0.30925(14) 0.47354(11) -0.05847(9) 0.0462(4) Uani 1 1 d . . . .
P2 P 0.17420(11) 0.06784(10) 0.40806(9) 0.0341(3) Uani 1 1 d . . . .
N1 N 0.2837(5) 0.1864(4) -0.1111(3) 0.0610(13) Uani 1 1 d D . . .
C11 C 0.3293(5) 0.1899(5) -0.0264(4) 0.0529(14) Uani 1 1 d D . . .
H11A H 0.3986 0.2434 -0.0499 0.064 Uiso 1 1 calc R . . .
H11B H 0.3551 0.1107 0.0123 0.064 Uiso 1 1 calc R . . .
C14 C 0.2070(6) 0.0854(6) -0.0856(5) 0.076(2) Uani 1 1 d D . . .
H14A H 0.1629 0.0681 -0.0182 0.092 Uiso 1 1 calc R . . .
H14B H 0.2559 0.0170 -0.0837 0.092 Uiso 1 1 calc R . . .
C15 C 0.1210(8) 0.0994(9) -0.1548(8) 0.116(4) Uani 1 1 d D . . .
H15A H 0.0654 0.1604 -0.1510 0.175 Uiso 1 1 calc GR . . .
H15B H 0.0784 0.0252 -0.1361 0.175 Uiso 1 1 calc GR . . .
H15C H 0.1631 0.1219 -0.2227 0.175 Uiso 1 1 calc GR . . .
C12 C 0.3794(7) 0.1916(7) -0.1926(6) 0.087(2) Uani 1 1 d D . . .
H12A H 0.3519 0.1547 -0.2347 0.104 Uiso 1 1 calc R . . .
H12B H 0.4467 0.1468 -0.1645 0.104 Uiso 1 1 calc R . . .
C13 C 0.4184(11) 0.3150(10) -0.2548(8) 0.150(4) Uani 1 1 d D . . .
H13A H 0.3509 0.3608 -0.2793 0.226 Uiso 1 1 calc GR . . .
H13B H 0.4772 0.3159 -0.3110 0.226 Uiso 1 1 calc GR . . .
H13C H 0.4527 0.3493 -0.2148 0.226 Uiso 1 1 calc GR . . .
N2 N 0.3111(7) 0.3508(6) 0.4107(5) 0.062(2) Uani 0.7 1 d D P A 1
C28 C 0.2565(8) 0.3541(7) 0.3260(5) 0.049(2) Uani 0.7 1 d D P A 1
H28A H 0.1721 0.3337 0.3489 0.059 Uiso 0.7 1 calc R P A 1
H28B H 0.2632 0.4348 0.2758 0.059 Uiso 0.7 1 calc R P A 1
C29 C 0.2350(10) 0.3987(8) 0.4748(7) 0.083(3) Uani 0.7 1 d D P A 1
H29A H 0.1967 0.4692 0.4336 0.099 Uiso 0.7 1 calc R P A 1
H29B H 0.2826 0.4224 0.5145 0.099 Uiso 0.7 1 calc R P A 1
C30 C 0.1430(15) 0.3107(11) 0.5427(11) 0.110(6) Uani 0.7 1 d D P A 1
H30A H 0.0931 0.3451 0.5849 0.165 Uiso 0.7 1 calc R P A 1
H30B H 0.0949 0.2881 0.5034 0.165 Uiso 0.7 1 calc R P A 1
H30C H 0.1808 0.2413 0.5843 0.165 Uiso 0.7 1 calc R P A 1
C31 C 0.4226(10) 0.4187(11) 0.3756(8) 0.100(4) Uani 0.7 1 d D P A 1
H31A H 0.4627 0.4094 0.3144 0.120 Uiso 0.7 1 calc R P A 1
H31B H 0.4066 0.5028 0.3599 0.120 Uiso 0.7 1 calc R P A 1
C32 C 0.4986(12) 0.3779(13) 0.4519(10) 0.120(5) Uani 0.7 1 d D P A 1
H32A H 0.5724 0.4235 0.4279 0.180 Uiso 0.7 1 calc R P A 1
H32B H 0.4591 0.3881 0.5122 0.180 Uiso 0.7 1 calc R P A 1
H32C H 0.5152 0.2949 0.4667 0.180 Uiso 0.7 1 calc R P A 1
N2B N 0.2362(11) 0.3283(12) 0.4423(9) 0.0410(16) Uiso 0.3 1 d D P A 2
C28B C 0.1995(14) 0.3482(17) 0.3474(11) 0.0351(14) Uiso 0.3 1 d D P A 2
H28C H 0.1969 0.4332 0.3084 0.042 Uiso 0.3 1 calc R P A 2
H28D H 0.1206 0.3133 0.3578 0.042 Uiso 0.3 1 calc R P A 2
C29B C 0.147(2) 0.334(2) 0.5223(17) 0.055(2) Uiso 0.3 1 d D P A 2
H29C H 0.1852 0.3204 0.5810 0.066 Uiso 0.3 1 calc R P A 2
H29D H 0.0896 0.2690 0.5400 0.066 Uiso 0.3 1 calc R P A 2
C30B C 0.083(2) 0.446(2) 0.500(2) 0.091(4) Uiso 0.3 1 d D P A 2
H30D H 0.0249 0.4415 0.5579 0.137 Uiso 0.3 1 calc R P A 2
H30E H 0.1383 0.5107 0.4844 0.137 Uiso 0.3 1 calc R P A 2
H30F H 0.0425 0.4593 0.4434 0.137 Uiso 0.3 1 calc R P A 2
C31B C 0.3386(16) 0.4044(18) 0.4280(14) 0.055(2) Uiso 0.3 1 d D P A 2
H31C H 0.3155 0.4875 0.4057 0.066 Uiso 0.3 1 calc R P A 2
H31D H 0.4009 0.3952 0.3770 0.066 Uiso 0.3 1 calc R P A 2
C32B C 0.383(2) 0.369(2) 0.5257(17) 0.091(4) Uiso 0.3 1 d D P A 2
H32D H 0.4513 0.4188 0.5178 0.137 Uiso 0.3 1 calc R P A 2
H32E H 0.3213 0.3790 0.5757 0.137 Uiso 0.3 1 calc R P A 2
H32F H 0.4064 0.2871 0.5470 0.137 Uiso 0.3 1 calc R P A 2
C1 C 0.2404(4) 0.2301(4) 0.0394(4) 0.0411(11) Uani 1 1 d . . . .
C2 C 0.2231(4) 0.3492(4) 0.0336(3) 0.0381(11) Uani 1 1 d . . . .
C3 C 0.1320(4) 0.3479(4) 0.1112(3) 0.0416(11) Uani 1 1 d . . . .
H3 H 0.1035 0.4141 0.1255 0.050 Uiso 1 1 calc R . . .
C4 C 0.0906(5) 0.2293(5) 0.1643(4) 0.0455(13) Uani 1 1 d . . . .
H4 H 0.0299 0.2031 0.2199 0.055 Uiso 1 1 calc R . . .
C5 C 0.1560(4) 0.1583(5) 0.1195(4) 0.0453(12) Uani 1 1 d . . . .
H5 H 0.1456 0.0761 0.1393 0.054 Uiso 1 1 calc R . . .
C6 C 0.3063(6) 0.2795(4) 0.2833(4) 0.0563(16) Uani 1 1 d . . . .
C7 C 0.2896(4) 0.1553(4) 0.3124(3) 0.0386(11) Uani 1 1 d . . . .
C8 C 0.3726(4) 0.1195(5) 0.2465(4) 0.0460(13) Uani 1 1 d . . . .
H8 H 0.3821 0.0418 0.2482 0.055 Uiso 1 1 calc R . . .
C9 C 0.4386(5) 0.2197(6) 0.1779(4) 0.0646(19) Uani 1 1 d . . . .
H9 H 0.4986 0.2206 0.1253 0.078 Uiso 1 1 calc R . . .
C10 C 0.4005(6) 0.3159(6) 0.2009(4) 0.073(2) Uani 1 1 d . . . .
H10 H 0.4317 0.3934 0.1676 0.087 Uiso 1 1 calc R . . .
C16 C 0.2249(7) 0.5117(5) -0.1616(4) 0.0635(18) Uani 1 1 d . . . .
C17 C 0.1285(7) 0.4499(6) -0.1610(5) 0.072(2) Uani 1 1 d . . . .
H17 H 0.1001 0.3841 -0.1034 0.086 Uiso 1 1 calc R . . .
C18 C 0.0712(9) 0.4820(7) -0.2437(6) 0.103(3) Uani 1 1 d . . . .
H18 H 0.0034 0.4396 -0.2417 0.123 Uiso 1 1 calc R . . .
C19 C 0.1134(14) 0.5738(9) -0.3265(7) 0.153(6) Uani 1 1 d . . . .
H19 H 0.0777 0.5929 -0.3841 0.184 Uiso 1 1 calc R . . .
C20 C 0.2041(14) 0.6377(8) -0.3285(6) 0.154(6) Uani 1 1 d . . . .
H20 H 0.2284 0.7055 -0.3857 0.185 Uiso 1 1 calc R . . .
C21 C 0.2649(10) 0.6065(6) -0.2471(5) 0.112(4) Uani 1 1 d . . . .
H21 H 0.3327 0.6500 -0.2509 0.134 Uiso 1 1 calc R . . .
C22 C 0.2660(5) 0.5893(4) -0.0112(3) 0.0404(11) Uani 1 1 d . . . .
C23 C 0.3416(5) 0.6219(4) 0.0389(4) 0.0454(12) Uani 1 1 d . . . .
H23 H 0.4151 0.5850 0.0467 0.055 Uiso 1 1 calc R . . .
C24 C 0.3112(5) 0.7075(5) 0.0777(4) 0.0529(14) Uani 1 1 d . . . .
H24 H 0.3627 0.7267 0.1137 0.063 Uiso 1 1 calc R . . .
C25 C 0.2074(6) 0.7645(5) 0.0643(4) 0.0590(15) Uani 1 1 d . . . .
H25 H 0.1870 0.8231 0.0910 0.071 Uiso 1 1 calc R . . .
C26 C 0.1325(6) 0.7367(5) 0.0119(4) 0.0587(15) Uani 1 1 d . . . .
H26 H 0.0617 0.7781 0.0007 0.070 Uiso 1 1 calc R . . .
C27 C 0.1603(5) 0.6484(5) -0.0246(4) 0.0526(14) Uani 1 1 d . . . .
H27 H 0.1073 0.6281 -0.0589 0.063 Uiso 1 1 calc R . . .
C33 C 0.2410(4) 0.0210(4) 0.5209(3) 0.0331(10) Uani 1 1 d . . . .
C34 C 0.3497(4) 0.0580(4) 0.5263(4) 0.0445(12) Uani 1 1 d . . . .
H34 H 0.3961 0.1104 0.4682 0.053 Uiso 1 1 calc R . . .
C35 C 0.3920(5) 0.0193(5) 0.6162(4) 0.0506(14) Uani 1 1 d . . . .
H35 H 0.4674 0.0449 0.6187 0.061 Uiso 1 1 calc R . . .
C36 C 0.3263(4) -0.0549(5) 0.7007(4) 0.0438(12) Uani 1 1 d . . . .
H36 H 0.3557 -0.0813 0.7618 0.053 Uiso 1 1 calc R . . .
C37 C 0.2174(5) -0.0910(5) 0.6965(4) 0.0514(14) Uani 1 1 d . . . .
H37 H 0.1710 -0.1424 0.7550 0.062 Uiso 1 1 calc R . . .
C38 C 0.1744(4) -0.0530(5) 0.6071(4) 0.0450(12) Uani 1 1 d . . . .
H38 H 0.0985 -0.0780 0.6052 0.054 Uiso 1 1 calc R . . .
C39 C 0.1854(4) -0.0676(4) 0.3829(3) 0.0355(10) Uani 1 1 d . . . .
C40 C 0.2743(4) -0.1476(4) 0.4086(3) 0.0402(11) Uani 1 1 d . . . .
H40 H 0.3303 -0.1347 0.4443 0.048 Uiso 1 1 calc R . . .
C41 C 0.2830(5) -0.2454(5) 0.3836(4) 0.0527(14) Uani 1 1 d . . . .
H41 H 0.3438 -0.2994 0.4029 0.063 Uiso 1 1 calc R . . .
C42 C 0.2036(6) -0.2645(5) 0.3308(4) 0.0579(15) Uani 1 1 d . . . .
H42 H 0.2109 -0.3302 0.3114 0.069 Uiso 1 1 calc R . . .
C43 C 0.1137(5) -0.1881(5) 0.3061(4) 0.0572(15) Uani 1 1 d . . . .
H43 H 0.0576 -0.2018 0.2710 0.069 Uiso 1 1 calc R . . .
C44 C 0.1047(5) -0.0906(4) 0.3326(4) 0.0478(13) Uani 1 1 d . . . .
H44 H 0.0417 -0.0388 0.3156 0.057 Uiso 1 1 calc R . . .

loop_
_atom_site_aniso_label
_atom_site_aniso_U_11
_atom_site_aniso_U_22
_atom_site_aniso_U_33
_atom_site_aniso_U_23
_atom_site_aniso_U_13
_atom_site_aniso_U_12
Fe 0.0505(4) 0.0317(4) 0.0336(4) 0.0012(3) -0.0214(3) -0.0089(3)
P1 0.0711(10) 0.0334(7) 0.0262(6) -0.0032(5) -0.0059(6) 0.0030(6)
P2 0.0358(6) 0.0331(6) 0.0319(6) -0.0069(5) -0.0135(5) -0.0004(5)
N1 0.081(4) 0.060(3) 0.051(3) -0.028(2) -0.023(3) 0.017(3)
C11 0.061(3) 0.042(3) 0.060(3) -0.019(3) -0.023(3) 0.008(3)
C14 0.091(5) 0.082(5) 0.076(5) -0.044(4) -0.035(4) 0.007(4)
C15 0.120(7) 0.139(8) 0.161(9) -0.113(7) -0.090(7) 0.056(6)
C12 0.117(6) 0.069(5) 0.076(5) -0.035(4) -0.003(5) 0.010(4)
C13 0.176(12) 0.155(11) 0.123(9) -0.069(9) 0.007(8) 0.020(9)
N2 0.101(6) 0.040(4) 0.055(4) -0.020(3) -0.028(4) -0.013(4)
C28 0.067(5) 0.036(4) 0.041(4) -0.005(3) -0.019(4) -0.011(4)
C29 0.135(10) 0.060(6) 0.060(6) -0.026(5) -0.028(6) -0.003(6)
C30 0.170(14) 0.055(8) 0.096(11) -0.036(7) 0.029(9) -0.017(8)
C31 0.118(10) 0.117(10) 0.092(8) -0.057(8) -0.042(8) -0.024(8)
C32 0.139(12) 0.126(12) 0.098(10) -0.031(9) -0.054(9) 0.007(9)
C1 0.048(3) 0.039(3) 0.042(3) -0.016(2) -0.023(2) 0.004(2)
C2 0.048(3) 0.036(2) 0.026(2) -0.0026(18) -0.018(2) 0.002(2)
C3 0.053(3) 0.041(3) 0.028(2) -0.006(2) -0.017(2) 0.007(2)
C4 0.048(3) 0.049(3) 0.034(3) -0.003(2) -0.021(2) -0.007(2)
C5 0.049(3) 0.041(3) 0.046(3) -0.009(2) -0.022(2) -0.006(2)
C6 0.093(4) 0.034(3) 0.043(3) 0.000(2) -0.045(3) -0.012(3)
C7 0.047(3) 0.031(2) 0.033(2) 0.0005(19) -0.019(2) -0.008(2)
C8 0.038(3) 0.050(3) 0.036(3) 0.005(2) -0.019(2) -0.009(2)
C9 0.046(3) 0.083(5) 0.039(3) 0.016(3) -0.023(2) -0.029(3)
C10 0.099(5) 0.058(4) 0.044(3) 0.018(3) -0.044(3) -0.048(4)
C16 0.128(6) 0.041(3) 0.025(2) -0.011(2) -0.031(3) 0.026(3)
C17 0.114(6) 0.071(4) 0.051(4) -0.035(3) -0.049(4) 0.045(4)
C18 0.175(9) 0.091(6) 0.074(5) -0.048(5) -0.085(6) 0.067(6)
C19 0.342(18) 0.080(6) 0.082(6) -0.047(5) -0.138(9) 0.097(9)
C20 0.357(19) 0.059(5) 0.046(4) -0.003(4) -0.077(8) 0.022(8)
C21 0.246(11) 0.046(4) 0.039(4) 0.000(3) -0.044(5) -0.003(5)
C22 0.060(3) 0.031(2) 0.024(2) -0.0014(18) -0.007(2) -0.002(2)
C23 0.050(3) 0.039(3) 0.039(3) -0.005(2) -0.005(2) -0.009(2)
C24 0.070(4) 0.046(3) 0.045(3) -0.014(2) -0.018(3) -0.010(3)
C25 0.088(5) 0.042(3) 0.054(3) -0.022(3) -0.021(3) 0.010(3)
C26 0.082(4) 0.048(3) 0.057(3) -0.025(3) -0.033(3) 0.020(3)
C27 0.076(4) 0.043(3) 0.045(3) -0.017(2) -0.028(3) 0.007(3)
C33 0.035(2) 0.033(2) 0.032(2) -0.0102(19) -0.0117(19) 0.0041(19)
C34 0.047(3) 0.045(3) 0.036(3) -0.005(2) -0.014(2) -0.008(2)
C35 0.047(3) 0.060(3) 0.042(3) -0.010(3) -0.018(2) -0.010(3)
C36 0.044(3) 0.056(3) 0.033(3) -0.016(2) -0.014(2) 0.004(2)
C37 0.046(3) 0.071(4) 0.027(2) -0.006(2) -0.005(2) -0.012(3)
C38 0.037(3) 0.056(3) 0.037(3) -0.010(2) -0.008(2) -0.009(2)
C39 0.046(3) 0.028(2) 0.027(2) -0.0020(17) -0.011(2) -0.0057(19)
C40 0.047(3) 0.036(3) 0.033(2) -0.006(2) -0.010(2) 0.001(2)
C41 0.075(4) 0.036(3) 0.046(3) -0.009(2) -0.024(3) 0.013(3)
C42 0.091(5) 0.036(3) 0.051(3) -0.017(2) -0.025(3) 0.003(3)
C43 0.070(4) 0.048(3) 0.057(3) -0.015(3) -0.028(3) -0.006(3)
C44 0.056(3) 0.035(3) 0.052(3) -0.011(2) -0.020(3) -0.001(2)

loop_
_atom_type_symbol
_atom_type_description
_atom_type_scat_dispersion_real
_atom_type_scat_dispersion_imag
_atom_type_scat_source
C C 0.0033 0.0016 'International Tables Vol C Tables 4.2.6.8 and 6.1.1.4'
H H 0.0000 0.0000 'International Tables Vol C Tables 4.2.6.8 and 6.1.1.4'
Fe Fe 0.3463 0.8444 'International Tables Vol C Tables 4.2.6.8 and 6.1.1.4'
N N 0.0061 0.0033 'International Tables Vol C Tables 4.2.6.8 and 6.1.1.4'
P P 0.1023 0.0942 'International Tables Vol C Tables 4.2.6.8 and 6.1.1.4'

loop_
_geom_angle_atom_site_label_1
_geom_angle_atom_site_label_2
_geom_angle_atom_site_label_3
_geom_angle
C1 Fe C2 41.47(19)
C1 Fe C3 69.3(2)
C1 Fe C4 69.2(2)
C1 Fe C5 41.2(2)
C1 Fe C6 170.6(2)
C1 Fe C7 146.8(2)
C1 Fe C8 114.6(2)
C1 Fe C9 107.5(2)
C1 Fe C10 130.6(2)
C2 Fe C7 170.0(2)
C3 Fe C2 40.55(19)
C3 Fe C7 130.5(2)
C4 Fe C2 68.71(19)
C4 Fe C3 41.03(19)
C4 Fe C7 107.06(19)
C4 Fe C8 129.07(19)
C4 Fe C10 150.6(3)
C5 Fe C2 68.78(19)
C5 Fe C3 68.5(2)
C5 Fe C4 40.5(2)
C5 Fe C6 147.8(2)
C5 Fe C7 114.39(19)
C5 Fe C8 107.0(2)
C5 Fe C10 168.6(3)
C6 Fe C2 131.6(2)
C6 Fe C3 109.3(2)
C6 Fe C4 116.3(3)
C6 Fe C7 41.12(18)
C6 Fe C8 68.7(2)
C6 Fe C10 41.2(3)
C8 Fe C2 148.8(2)
C8 Fe C3 168.79(19)
C8 Fe C7 40.9(2)
C8 Fe C10 67.7(2)
C9 Fe C2 117.0(2)
C9 Fe C3 149.8(2)
C9 Fe C4 168.1(3)
C9 Fe C5 129.8(3)
C9 Fe C6 68.7(3)
C9 Fe C7 69.0(2)
C9 Fe C8 40.8(2)
C9 Fe C10 39.8(3)
C10 Fe C2 110.2(2)
C10 Fe C3 118.5(3)
C10 Fe C7 68.72(19)
C2 P1 C16 100.8(3)
C2 P1 C22 101.5(2)
C22 P1 C16 101.1(2)
C7 P2 C33 103.5(2)
C7 P2 C39 99.8(2)
C33 P2 C39 100.0(2)
C11 N1 C14 112.4(5)
C11 N1 C12 111.4(5)
C14 N1 C12 110.8(5)
N1 C11 H11A 109.1
N1 C11 H11B 109.1
N1 C11 C1 112.4(4)
H11A C11 H11B 107.9
C1 C11 H11A 109.1
C1 C11 H11B 109.1
N1 C14 H14A 108.6
N1 C14 H14B 108.6
N1 C14 C15 114.9(7)
H14A C14 H14B 107.5
C15 C14 H14A 108.6
C15 C14 H14B 108.6
C14 C15 H15A 109.5
C14 C15 H15B 109.5
C14 C15 H15C 109.5
H15A C15 H15B 109.5
H15A C15 H15C 109.5
H15B C15 H15C 109.5
N1 C12 H12A 109.3
N1 C12 H12B 109.3
N1 C12 C13 111.5(6)
H12A C12 H12B 108.0
C13 C12 H12A 109.3
C13 C12 H12B 109.3
C12 C13 H13A 109.5
C12 C13 H13B 109.5
C12 C13 H13C 109.5
H13A C13 H13B 109.5
H13A C13 H13C 109.5
H13B C13 H13C 109.5
C28 N2 C31 110.4(7)
C29 N2 C28 111.8(7)
C29 N2 C31 108.3(8)
N2 C28 H28A 109.0
N2 C28 H28B 109.0
H28A C28 H28B 107.8
C6 C28 N2 112.9(7)
C6 C28 H28A 109.0
C6 C28 H28B 109.0
N2 C29 H29A 109.4
N2 C29 H29B 109.4
N2 C29 C30 111.2(9)
H29A C29 H29B 108.0
C30 C29 H29A 109.4
C30 C29 H29B 109.4
C29 C30 H30A 109.5
C29 C30 H30B 109.5
C29 C30 H30C 109.5
H30A C30 H30B 109.5
H30A C30 H30C 109.5
H30B C30 H30C 109.5
N2 C31 H31A 109.6
N2 C31 H31B 109.6
H31A C31 H31B 108.2
C32 C31 N2 110.1(10)
C32 C31 H31A 109.6
C32 C31 H31B 109.6
C31 C32 H32A 109.5
C31 C32 H32B 109.5
C31 C32 H32C 109.5
H32A C32 H32B 109.5
H32A C32 H32C 109.5
H32B C32 H32C 109.5
C28B N2B C31B 110.3(12)
C29B N2B C28B 117.7(15)
C29B N2B C31B 111.0(15)
N2B C28B H28C 110.4
N2B C28B H28D 110.4
N2B C28B C6 106.8(11)
H28C C28B H28D 108.6
C6 C28B H28C 110.4
C6 C28B H28D 110.4
N2B C29B H29C 108.4
N2B C29B H29D 108.4
N2B C29B C30B 115.3(18)
H29C C29B H29D 107.5
C30B C29B H29C 108.4
C30B C29B H29D 108.4
C29B C30B H30D 109.5
C29B C30B H30E 109.5
C29B C30B H30F 109.5
H30D C30B H30E 109.5
H30D C30B H30F 109.5
H30E C30B H30F 109.5
N2B C31B H31C 110.0
N2B C31B H31D 110.0
N2B C31B C32B 108.2(15)
H31C C31B H31D 108.4
C32B C31B H31C 110.0
C32B C31B H31D 110.0
C31B C32B H32D 109.5
C31B C32B H32E 109.5
C31B C32B H32F 109.5
H32D C32B H32E 109.5
H32D C32B H32F 109.5
H32E C32B H32F 109.5
C11 C1 Fe 125.5(3)
C2 C1 Fe 70.1(3)
C2 C1 C11 126.4(5)
C5 C1 Fe 69.8(3)
C5 C1 C11 126.6(5)
C5 C1 C2 106.9(4)
P1 C2 Fe 126.5(3)
C1 C2 Fe 68.4(2)
C1 C2 P1 123.4(4)
C3 C2 Fe 69.6(2)
C3 C2 P1 128.6(4)
C3 C2 C1 108.0(4)
Fe C3 H3 126.5
C2 C3 Fe 69.9(3)
C2 C3 H3 125.9
C2 C3 C4 108.1(5)
C4 C3 Fe 69.3(3)
C4 C3 H3 125.9
Fe C4 H4 126.3
C3 C4 Fe 69.7(3)
C3 C4 H4 126.0
C5 C4 Fe 69.6(3)
C5 C4 C3 107.9(5)
C5 C4 H4 126.0
Fe C5 H5 127.0
C1 C5 Fe 69.1(3)
C1 C5 H5 125.5
C4 C5 Fe 70.0(3)
C4 C5 C1 109.0(4)
C4 C5 H5 125.5
C28 C6 Fe 130.5(5)
C28 C6 C7 130.5(6)
C28 C6 C10 122.1(6)
C28B C6 Fe 119.7(5)
C7 C6 Fe 69.8(3)
C7 C6 C28B 115.0(7)
C10 C6 Fe 69.5(3)
C10 C6 C28B 137.5(7)
C10 C6 C7 107.1(6)
P2 C7 Fe 122.6(2)
C6 C7 Fe 69.1(3)
C6 C7 P2 124.7(4)
C8 C7 Fe 69.2(3)
C8 C7 P2 128.2(4)
C8 C7 C6 107.0(5)
Fe C8 H8 126.7
C7 C8 Fe 69.9(3)
C7 C8 H8 125.8
C9 C8 Fe 69.2(3)
C9 C8 C7 108.5(5)
C9 C8 H8 125.8
Fe C9 H9 125.2
C8 C9 Fe 70.0(3)
C8 C9 H9 125.8
C10 C9 Fe 70.6(4)
C10 C9 C8 108.4(6)
C10 C9 H9 125.8
Fe C10 H10 127.1
C6 C10 Fe 69.3(3)
C6 C10 H10 125.5
C9 C10 Fe 69.7(3)
C9 C10 C6 109.1(5)
C9 C10 H10 125.5
C17 C16 P1 124.6(4)
C17 C16 C21 117.9(6)
C21 C16 P1 117.4(6)
C16 C17 H17 119.3
C16 C17 C18 121.3(7)
C18 C17 H17 119.3
C17 C18 H18 120.3
C19 C18 C17 119.3(10)
C19 C18 H18 120.3
C18 C19 H19 119.6
C20 C19 C18 120.9(8)
C20 C19 H19 119.6
C19 C20 H20 119.5
C19 C20 C21 121.0(9)
C21 C20 H20 119.5
C16 C21 C20 119.4(9)
C16 C21 H21 120.3
C20 C21 H21 120.3
C23 C22 P1 119.1(4)
C23 C22 C27 118.1(5)
C27 C22 P1 122.8(4)
C22 C23 H23 119.6
C24 C23 C22 120.9(5)
C24 C23 H23 119.6
C23 C24 H24 119.8
C25 C24 C23 120.4(5)
C25 C24 H24 119.8
C24 C25 H25 120.0
C24 C25 C26 119.9(5)
C26 C25 H25 120.0
C25 C26 H26 119.9
C25 C26 C27 120.2(6)
C27 C26 H26 119.9
C22 C27 H27 119.8
C26 C27 C22 120.4(5)
C26 C27 H27 119.8
C34 C33 P2 124.8(4)
C34 C33 C38 118.4(4)
C38 C33 P2 116.8(3)
C33 C34 H34 119.7
C33 C34 C35 120.5(5)
C35 C34 H34 119.7
C34 C35 H35 119.6
C36 C35 C34 120.8(5)
C36 C35 H35 119.6
C35 C36 H36 120.4
C35 C36 C37 119.2(5)
C37 C36 H36 120.4
C36 C37 H37 119.7
C36 C37 C38 120.5(5)
C38 C37 H37 119.7
C33 C38 C37 120.6(4)
C33 C38 H38 119.7
C37 C38 H38 119.7
C40 C39 P2 123.4(4)
C44 C39 P2 119.2(4)
C44 C39 C40 117.4(5)
C39 C40 H40 119.2
C41 C40 C39 121.5(5)
C41 C40 H40 119.2
C40 C41 H41 120.0
C42 C41 C40 120.0(5)
C42 C41 H41 120.0
C41 C42 H42 120.2
C43 C42 C41 119.5(5)
C43 C42 H42 120.2
C42 C43 H43 119.9
C42 C43 C44 120.1(5)
C44 C43 H43 119.9
C39 C44 C43 121.4(5)
C39 C44 H44 119.3
C43 C44 H44 119.3

loop_
_geom_bond_atom_site_label_1
_geom_bond_atom_site_label_2
_geom_bond_distance
Fe C1 2.030(5)
Fe C2 2.052(4)
Fe C3 2.049(5)
Fe C4 2.044(5)
Fe C5 2.039(5)
Fe C6 2.043(5)
Fe C7 2.053(4)
Fe C8 2.044(5)
Fe C9 2.033(6)
Fe C10 2.045(5)
P1 C2 1.820(5)
P1 C16 1.842(6)
P1 C22 1.829(5)
P2 C7 1.817(5)
P2 C33 1.833(4)
P2 C39 1.837(5)
N1 C11 1.448(6)
N1 C14 1.452(8)
N1 C12 1.479(8)
C11 H11A 0.9900
C11 H11B 0.9900
C11 C1 1.496(7)
C14 H14A 0.9900
C14 H14B 0.9900
C14 C15 1.498(8)
C15 H15A 0.9800
C15 H15B 0.9800
C15 H15C 0.9800
C12 H12A 0.9900
C12 H12B 0.9900
C12 C13 1.495(11)
C13 H13A 0.9800
C13 H13B 0.9800
C13 H13C 0.9800
N2 C28 1.475(8)
N2 C29 1.457(10)
N2 C31 1.476(11)
C28 H28A 0.9900
C28 H28B 0.9900
C28 C6 1.359(10)
C29 H29A 0.9900
C29 H29B 0.9900
C29 C30 1.499(14)
C30 H30A 0.9800
C30 H30B 0.9800
C30 H30C 0.9800
C31 H31A 0.9900
C31 H31B 0.9900
C31 C32 1.468(12)
C32 H32A 0.9800
C32 H32B 0.9800
C32 H32C 0.9800
N2B C28B 1.458(13)
N2B C29B 1.454(16)
N2B C31B 1.479(14)
C28B H28C 0.9900
C28B H28D 0.9900
C28B C6 1.809(18)
C29B H29C 0.9900
C29B H29D 0.9900
C29B C30B 1.493(18)
C30B H30D 0.9800
C30B H30E 0.9800
C30B H30F 0.9800
C31B H31C 0.9900
C31B H31D 0.9900
C31B C32B 1.512(17)
C32B H32D 0.9800
C32B H32E 0.9800
C32B H32F 0.9800
C1 C2 1.445(7)
C1 C5 1.430(7)
C2 C3 1.421(7)
C3 H3 0.9500
C3 C4 1.434(7)
C4 H4 0.9500
C4 C5 1.411(8)
C5 H5 0.9500
C6 C7 1.439(7)
C6 C10 1.437(9)
C7 C8 1.431(8)
C8 H8 0.9500
C8 C9 1.422(7)
C9 H9 0.9500
C9 C10 1.387(10)
C10 H10 0.9500
C16 C17 1.373(10)
C16 C21 1.386(9)
C17 H17 0.9500
C17 C18 1.401(8)
C18 H18 0.9500
C18 C19 1.352(14)
C19 H19 0.9500
C19 C20 1.327(17)
C20 H20 0.9500
C20 C21 1.411(12)
C21 H21 0.9500
C22 C23 1.390(7)
C22 C27 1.400(7)
C23 H23 0.9500
C23 C24 1.385(8)
C24 H24 0.9500
C24 C25 1.370(8)
C25 H25 0.9500
C25 C26 1.380(8)
C26 H26 0.9500
C26 C27 1.390(7)
C27 H27 0.9500
C33 C34 1.378(6)
C33 C38 1.383(6)
C34 H34 0.9500
C34 C35 1.394(6)
C35 H35 0.9500
C35 C36 1.365(7)
C36 H36 0.9500
C36 C37 1.371(7)
C37 H37 0.9500
C37 C38 1.392(7)
C38 H38 0.9500
C39 C40 1.391(6)
C39 C44 1.380(6)
C40 H40 0.9500
C40 C41 1.382(7)
C41 H41 0.9500
C41 C42 1.377(8)
C42 H42 0.9500
C42 C43 1.372(8)
C43 H43 0.9500
C43 C44 1.390(7)
C44 H44 0.9500

loop_
_geom_torsion_atom_site_label_1
_geom_torsion_atom_site_label_2
_geom_torsion_atom_site_label_3
_geom_torsion_atom_site_label_4
_geom_torsion
Fe C1 C2 P1 120.4(3)
Fe C1 C2 C3 -58.5(3)
Fe C1 C5 C4 58.7(3)
Fe C2 C3 C4 -58.9(3)
Fe C3 C4 C5 -59.3(3)
Fe C4 C5 C1 -58.2(3)
Fe C6 C7 P2 -115.9(3)
Fe C6 C7 C8 59.1(3)
Fe C6 C10 C9 -58.4(4)
Fe C7 C8 C9 58.6(3)
Fe C8 C9 C10 60.4(4)
Fe C9 C10 C6 58.2(4)
P1 C2 C3 Fe -121.1(4)
P1 C2 C3 C4 -180.0(3)
P1 C16 C17 C18 -177.7(5)
P1 C16 C21 C20 179.0(7)
P1 C22 C23 C24 -178.7(4)
P1 C22 C27 C26 -179.2(4)
P2 C7 C8 Fe 115.8(4)
P2 C7 C8 C9 174.4(3)
P2 C33 C34 C35 178.6(4)
P2 C33 C38 C37 -178.8(4)
P2 C39 C40 C41 -176.5(4)
P2 C39 C44 C43 175.8(4)
N1 C11 C1 Fe 177.9(4)
N1 C11 C1 C2 -91.7(6)
N1 C11 C1 C5 87.8(6)
C11 N1 C14 C15 156.4(6)
C11 N1 C12 C13 -84.1(9)
C11 C1 C2 Fe -120.0(5)
C11 C1 C2 P1 0.4(7)
C11 C1 C2 C3 -178.5(4)
C11 C1 C5 Fe 119.8(5)
C11 C1 C5 C4 178.5(4)
C14 N1 C11 C1 -76.7(6)
C14 N1 C12 C13 149.9(8)
C12 N1 C11 C1 158.2(5)
C12 N1 C14 C15 -78.2(8)
N2 C28 C6 Fe 177.8(5)
N2 C28 C6 C7 80.2(9)
N2 C28 C6 C10 -92.6(7)
C28 N2 C29 C30 80.0(12)
C28 N2 C31 C32 -156.6(10)
C28 C6 C7 Fe 126.6(7)
C28 C6 C7 P2 10.7(8)
C28 C6 C7 C8 -174.3(6)
C28 C6 C10 Fe -125.7(6)
C28 C6 C10 C9 175.8(5)
C29 N2 C28 C6 -160.8(7)
C29 N2 C31 C32 80.6(12)
C31 N2 C28 C6 78.5(9)
C31 N2 C29 C30 -158.1(11)
N2B C28B C6 Fe 161.6(8)
N2B C28B C6 C7 81.5(12)
N2B C28B C6 C10 -106.9(12)
C28B N2B C29B C30B -57(3)
C28B N2B C31B C32B -172.4(17)
C28B C6 C7 Fe 114.3(6)
C28B C6 C7 P2 -1.6(7)
C28B C6 C7 C8 173.3(6)
C28B C6 C10 Fe -112.0(8)
C28B C6 C10 C9 -170.4(8)
C29B N2B C28B C6 -157.1(15)
C29B N2B C31B C32B 55(2)
C31B N2B C28B C6 74.2(16)
C31B N2B C29B C30B 71(3)
C1 C2 C3 Fe 57.8(3)
C1 C2 C3 C4 -1.1(5)
C2 P1 C16 C17 -3.7(6)
C2 P1 C16 C21 179.3(6)
C2 P1 C22 C23 102.1(4)
C2 P1 C22 C27 -78.9(4)
C2 C1 C5 Fe -60.5(3)
C2 C1 C5 C4 -1.8(5)
C2 C3 C4 Fe 59.3(3)
C2 C3 C4 C5 0.0(5)
C3 C4 C5 Fe 59.3(3)
C3 C4 C5 C1 1.2(5)
C5 C1 C2 Fe 60.3(3)
C5 C1 C2 P1 -179.3(3)
C5 C1 C2 C3 1.8(5)
C6 C7 C8 Fe -59.0(3)
C6 C7 C8 C9 -0.4(5)
C7 P2 C33 C34 5.8(5)
C7 P2 C33 C38 -177.0(4)
C7 P2 C39 C40 75.5(4)
C7 P2 C39 C44 -102.0(4)
C7 C6 C10 Fe 60.0(3)
C7 C6 C10 C9 1.5(6)
C7 C8 C9 Fe -59.1(3)
C7 C8 C9 C10 1.3(6)
C8 C9 C10 Fe -60.0(3)
C8 C9 C10 C6 -1.8(6)
C10 C6 C7 Fe -59.8(3)
C10 C6 C7 P2 -175.7(3)
C10 C6 C7 C8 -0.7(5)
C16 P1 C2 Fe 173.7(3)
C16 P1 C2 C1 87.1(4)
C16 P1 C2 C3 -94.2(4)
C16 P1 C22 C23 -154.3(4)
C16 P1 C22 C27 24.6(5)
C16 C17 C18 C19 1.6(11)
C17 C16 C21 C20 1.8(12)
C17 C18 C19 C20 -3.8(15)
C18 C19 C20 C21 5.0(18)
C19 C20 C21 C16 -4.0(16)
C21 C16 C17 C18 -0.7(10)
C22 P1 C2 Fe -82.5(3)
C22 P1 C2 C1 -169.1(4)
C22 P1 C2 C3 9.6(5)
C22 P1 C16 C17 -107.8(5)
C22 P1 C16 C21 75.1(6)
C22 C23 C24 C25 -2.2(8)
C23 C22 C27 C26 -0.3(8)
C23 C24 C25 C26 0.0(9)
C24 C25 C26 C27 2.1(9)
C25 C26 C27 C22 -1.9(9)
C27 C22 C23 C24 2.4(7)
C33 P2 C7 Fe -176.0(3)
C33 P2 C7 C6 -90.2(4)
C33 P2 C7 C8 95.9(4)
C33 P2 C39 C40 -30.2(4)
C33 P2 C39 C44 152.3(4)
C33 C34 C35 C36 -0.7(9)
C34 C33 C38 C37 -1.5(8)
C34 C35 C36 C37 -0.2(9)
C35 C36 C37 C38 0.3(9)
C36 C37 C38 C33 0.6(9)
C38 C33 C34 C35 1.5(8)
C39 P2 C7 Fe 81.2(3)
C39 P2 C7 C6 167.0(4)
C39 P2 C7 C8 -6.9(4)
C39 P2 C33 C34 108.5(5)
C39 P2 C33 C38 -74.4(4)
C39 C40 C41 C42 0.9(8)
C40 C39 C44 C43 -1.8(8)
C40 C41 C42 C43 -2.2(9)
C41 C42 C43 C44 1.4(9)
C42 C43 C44 C39 0.6(9)
C44 C39 C40 C41 1.0(7)
